data_4032350
loop_
_publ_author_name
'Nath, Utpal'
'Pan, Subhas Chandra'

_publ_section_title
;
 Organocatalytic Asymmetric Tamura Cycloaddition with \a- Branched
 Nitroolefins: Synthesis of Functionalized 1-Tetralones.
;
_journal_name_full 'The Journal of organic chemistry'
_journal_paper_doi 10.1021/acs.joc.6b03020
_journal_year 2017
_chemical_formula_sum 'C20 H21 N O6 S'
_chemical_formula_weight 403.44
_space_group_crystal_system orthorhombic
_space_group_IT_number 19
_space_group_name_Hall 'P 2ac 2ab'
_space_group_name_H-M_alt 'P 21 21 21'
_symmetry_space_group_name_Hall 'P 2ac 2ab'
_symmetry_space_group_name_H-M 'P 21 21 21'
_atom_sites_solution_hydrogens geom
_audit_creation_method SHELXL-2014/7
_cell_angle_alpha 90
_cell_angle_beta 90
_cell_angle_gamma 90
_cell_formula_units_Z 4
_cell_length_a 20.392(2)
_cell_length_b 10.2856(10)
_cell_length_c 9.7344(15)
_cell_measurement_temperature 293(2)
_cell_volume 2041.7(4)
_computing_structure_refinement 'SHELXL-2014/7 (Sheldrick, 2014)'
_diffrn_ambient_temperature 293(2)
_diffrn_measured_fraction_theta_full 0.997
_diffrn_measured_fraction_theta_max 0.997
_diffrn_radiation_type MoK\a
_diffrn_radiation_wavelength 0.71073
_diffrn_reflns_av_R_equivalents 0.0329
_diffrn_reflns_av_unetI/netI 0.0591
_diffrn_reflns_Laue_measured_fraction_full 0.997
_diffrn_reflns_Laue_measured_fraction_max 0.997
_diffrn_reflns_limit_h_max 24
_diffrn_reflns_limit_h_min -24
_diffrn_reflns_limit_k_max 12
_diffrn_reflns_limit_k_min -12
_diffrn_reflns_limit_l_max 7
_diffrn_reflns_limit_l_min -11
_diffrn_reflns_number 6516
_diffrn_reflns_point_group_measured_fraction_full 0.916
_diffrn_reflns_point_group_measured_fraction_max 0.916
_diffrn_reflns_theta_full 25.242
_diffrn_reflns_theta_max 25.245
_diffrn_reflns_theta_min 3.049
_exptl_absorpt_coefficient_mu 0.194
_exptl_crystal_density_diffrn 1.312
_exptl_crystal_F_000 848
_refine_diff_density_max 0.843
_refine_diff_density_min -0.825
_refine_diff_density_rms 0.063
_refine_ls_abs_structure_details
;
 Flack x determined using 536 quotients [(I+)-(I-)]/[(I+)+(I-)]
 (Parsons, Flack and Wagner, Acta Cryst. B69 (2013) 249-259).
;
_refine_ls_abs_structure_Flack 0.07(11)
_refine_ls_extinction_method none
_refine_ls_goodness_of_fit_ref 1.093
_refine_ls_hydrogen_treatment constr
_refine_ls_matrix_type full
_refine_ls_number_parameters 257
_refine_ls_number_reflns 3388
_refine_ls_number_restraints 0
_refine_ls_restrained_S_all 1.093
_refine_ls_R_factor_all 0.1372
_refine_ls_R_factor_gt 0.0921
_refine_ls_shift/su_max 0.000
_refine_ls_shift/su_mean 0.000
_refine_ls_structure_factor_coef Fsqd
_refine_ls_weighting_details 'w=1/[\s^2^(Fo^2^)+(0.0100P)^2^+5.0000P] where P=(Fo^2^+2Fc^2^)/3'
_refine_ls_weighting_scheme calc
_refine_ls_wR_factor_gt 0.1632
_refine_ls_wR_factor_ref 0.1863
_reflns_Friedel_coverage 0.598
_reflns_Friedel_fraction_full 0.805
_reflns_Friedel_fraction_max 0.806
_reflns_number_gt 2142
_reflns_number_total 3388
_reflns_threshold_expression 'I > 2\s(I)'
_cod_data_source_file jo6b03020_si_001.cif
_cod_data_source_block ud-195
_cod_original_cell_volume 2041.8(4)
_cod_database_code 4032350
_shelx_shelxl_version_number 2014/7
_shelx_space_group_comment
;
The symmetry employed for this shelxl refinement is uniquely defined
by the following loop, which should always be used as a source of
symmetry information in preference to the above space-group names.
They are only intended as comments.
;

loop_
_space_group_symop_operation_xyz
'x, y, z'
'-x+1/2, -y, z+1/2'
'x+1/2, -y+1/2, -z'
'-x, y+1/2, -z+1/2'

loop_
_atom_site_label
_atom_site_type_symbol
_atom_site_fract_x
_atom_site_fract_y
_atom_site_fract_z
_atom_site_U_iso_or_equiv
_atom_site_adp_type
_atom_site_occupancy
_atom_site_site_symmetry_order
_atom_site_calc_flag
_atom_site_refinement_flags_posn
_atom_site_refinement_flags_adp
O5 O 0.5445(3) 0.4118(6) 0.1771(11) 0.113(4) Uani 1 1 d . .
N2 N 0.6191(4) 0.2015(8) 0.1843(11) 0.068(2) Uani 1 1 d . .
O4 O 0.5937(4) 0.1084(7) 0.2384(11) 0.108(3) Uani 1 1 d . .
S1 S 0.4861(3) 0.7597(6) 0.7124(5) 0.176(2) Uani 1 1 d . .
O2 O 0.8430(3) 0.5467(7) 0.3659(8) 0.077(2) Uani 1 1 d . .
H2 H 0.8657 0.4888 0.3986 0.116 Uiso 1 1 calc R U
O1 O 0.8237(3) 0.4890(8) 0.1495(7) 0.076(2) Uani 1 1 d . .
C17 C 0.8060(4) 0.4983(8) 0.2661(10) 0.051(2) Uani 1 1 d . .
O3 O 0.6301(4) 0.2105(8) 0.0613(9) 0.092(3) Uani 1 1 d . .
C11 C 0.5992(4) 0.4303(8) 0.2266(12) 0.064(3) Uani 1 1 d . .
C1 C 0.7571(4) 0.2245(8) 0.2708(9) 0.048(2) Uani 1 1 d . .
C7 C 0.7140(4) 0.3425(7) 0.2428(8) 0.0429(19) Uani 1 1 d . .
H7 H 0.7173 0.3596 0.1440 0.052 Uiso 1 1 calc R U
C9 C 0.6907(4) 0.5805(8) 0.2862(8) 0.048(2) Uani 1 1 d . .
C12 C 0.6412(4) 0.3182(7) 0.2721(10) 0.050(2) Uani 1 1 d . .
O6 O 0.4535(5) 0.8631(13) 0.7226(13) 0.180(6) Uani 1 1 d . .
C2 C 0.7786(5) 0.1910(9) 0.4018(10) 0.061(3) Uani 1 1 d . .
H2A H 0.7685 0.2436 0.4766 0.073 Uiso 1 1 calc R U
C10 C 0.6257(4) 0.5616(8) 0.2455(10) 0.054(2) Uani 1 1 d . .
C8 C 0.7365(3) 0.4667(7) 0.3146(9) 0.044(2) Uani 1 1 d . .
H8 H 0.7375 0.4510 0.4138 0.053 Uiso 1 1 calc R U
C16 C 0.5846(4) 0.6688(8) 0.2276(11) 0.064(3) Uani 1 1 d . .
H16 H 0.5413 0.6549 0.2016 0.077 Uiso 1 1 calc R U
C6 C 0.7756(4) 0.1464(9) 0.1612(10) 0.060(2) Uani 1 1 d . .
H6 H 0.7624 0.1678 0.0726 0.072 Uiso 1 1 calc R U
C3 C 0.8152(5) 0.0787(10) 0.4202(11) 0.073(3) Uani 1 1 d . .
H3 H 0.8276 0.0550 0.5087 0.088 Uiso 1 1 calc R U
C4 C 0.8333(5) 0.0025(10) 0.3133(13) 0.077(3) Uani 1 1 d . .
H4 H 0.8585 -0.0715 0.3281 0.093 Uiso 1 1 calc R U
C15 C 0.6059(4) 0.7934(9) 0.2468(11) 0.066(3) Uani 1 1 d . .
H15 H 0.5778 0.8636 0.2344 0.079 Uiso 1 1 calc R U
C13 C 0.7127(4) 0.7085(8) 0.3054(9) 0.056(2) Uani 1 1 d . .
H13 H 0.7558 0.7237 0.3318 0.067 Uiso 1 1 calc R U
C14 C 0.6707(5) 0.8118(9) 0.2854(11) 0.067(3) Uani 1 1 d . .
H14 H 0.6862 0.8960 0.2981 0.081 Uiso 1 1 calc R U
C5 C 0.8140(5) 0.0358(11) 0.1830(13) 0.081(3) Uani 1 1 d . .
H5 H 0.8266 -0.0154 0.1088 0.097 Uiso 1 1 calc R U
C20 C 0.6242(5) 0.2885(11) 0.4203(10) 0.077(3) Uani 1 1 d . .
H20A H 0.6386 0.3587 0.4778 0.116 Uiso 1 1 calc R U
H20B H 0.6456 0.2096 0.4480 0.116 Uiso 1 1 calc R U
H20C H 0.5776 0.2783 0.4290 0.116 Uiso 1 1 calc R U
C19 C 0.5364(6) 0.7230(18) 0.8497(15) 0.157(7) Uani 1 1 d . .
H19A H 0.5456 0.8008 0.9006 0.236 Uiso 1 1 calc R U
H19B H 0.5767 0.6863 0.8165 0.236 Uiso 1 1 calc R U
H19C H 0.5148 0.6614 0.9085 0.236 Uiso 1 1 calc R U
C18 C 0.5285(8) 0.709(2) 0.5834(14) 0.202(11) Uani 1 1 d . .
H18A H 0.5083 0.7371 0.4995 0.303 Uiso 1 1 calc R U
H18B H 0.5304 0.6156 0.5850 0.303 Uiso 1 1 calc R U
H18C H 0.5722 0.7435 0.5890 0.303 Uiso 1 1 calc R U

loop_
_atom_site_aniso_label
_atom_site_aniso_U_11
_atom_site_aniso_U_22
_atom_site_aniso_U_33
_atom_site_aniso_U_23
_atom_site_aniso_U_13
_atom_site_aniso_U_12
O5 0.052(4) 0.055(4) 0.232(11) -0.019(6) -0.042(6) -0.002(4)
N2 0.046(4) 0.044(5) 0.113(8) -0.013(6) -0.011(5) -0.004(4)
O4 0.115(6) 0.048(4) 0.160(9) -0.002(5) 0.003(6) -0.034(4)
S1 0.171(4) 0.227(6) 0.130(4) -0.027(4) -0.036(3) 0.117(4)
O2 0.057(4) 0.084(5) 0.091(5) -0.008(5) -0.016(4) -0.013(4)
O1 0.063(4) 0.096(6) 0.069(5) -0.002(4) 0.017(4) -0.012(4)
C17 0.041(4) 0.046(5) 0.066(6) -0.002(5) 0.003(5) -0.007(4)
O3 0.094(6) 0.099(6) 0.083(5) -0.025(6) -0.018(5) -0.011(5)
C11 0.047(5) 0.041(5) 0.103(8) -0.005(6) 0.004(6) 0.004(4)
C1 0.051(5) 0.044(5) 0.048(5) 0.002(4) 0.001(4) -0.002(4)
C7 0.048(4) 0.040(4) 0.041(4) -0.002(4) 0.000(4) 0.003(4)
C9 0.058(5) 0.040(5) 0.047(5) -0.003(4) 0.001(4) -0.009(4)
C12 0.052(5) 0.032(4) 0.066(6) -0.007(4) 0.004(4) -0.008(4)
O6 0.116(7) 0.249(14) 0.176(11) -0.042(11) -0.023(8) 0.124(9)
C2 0.068(6) 0.054(6) 0.059(6) 0.007(5) -0.007(5) 0.001(5)
C10 0.049(5) 0.046(5) 0.068(6) -0.007(5) 0.011(5) 0.009(4)
C8 0.043(4) 0.037(4) 0.052(5) -0.001(4) -0.002(4) -0.010(4)
C16 0.064(5) 0.040(5) 0.090(8) -0.004(5) 0.004(6) 0.009(4)
C6 0.058(5) 0.055(5) 0.066(6) -0.006(5) -0.001(5) 0.010(5)
C3 0.086(7) 0.063(7) 0.071(7) 0.018(6) -0.019(6) 0.011(6)
C4 0.071(7) 0.043(5) 0.118(10) 0.009(7) -0.018(7) 0.018(5)
C15 0.061(6) 0.045(5) 0.090(8) -0.005(6) 0.001(6) 0.020(5)
C13 0.056(5) 0.041(5) 0.071(6) -0.006(5) 0.006(5) -0.009(4)
C14 0.078(6) 0.037(5) 0.087(7) 0.004(5) 0.002(6) -0.002(5)
C5 0.083(7) 0.065(7) 0.096(9) -0.022(7) 0.006(7) 0.034(6)
C20 0.063(6) 0.087(8) 0.082(7) 0.001(7) 0.025(6) -0.013(6)
C19 0.082(9) 0.25(2) 0.135(13) 0.005(14) -0.021(9) 0.045(12)
C18 0.161(15) 0.37(3) 0.075(9) -0.016(15) -0.004(10) 0.138(19)

loop_
_atom_type_symbol
_atom_type_description
_atom_type_scat_dispersion_real
_atom_type_scat_dispersion_imag
_atom_type_scat_source
C C 0.0033 0.0016 'International Tables Vol C Tables 4.2.6.8 and 6.1.1.4'
H H 0.0000 0.0000 'International Tables Vol C Tables 4.2.6.8 and 6.1.1.4'
N N 0.0061 0.0033 'International Tables Vol C Tables 4.2.6.8 and 6.1.1.4'
O O 0.0106 0.0060 'International Tables Vol C Tables 4.2.6.8 and 6.1.1.4'
S S 0.1246 0.1234 'International Tables Vol C Tables 4.2.6.8 and 6.1.1.4'

loop_
_geom_angle_atom_site_label_1
_geom_angle_atom_site_label_2
_geom_angle_atom_site_label_3
_geom_angle
O4 N2 O3 124.4(10)
O4 N2 C12 120.0(10)
O3 N2 C12 115.6(9)
O6 S1 C18 128.3(11)
O6 S1 C19 115.9(9)
C18 S1 C19 102.3(7)
O1 C17 O2 123.6(8)
O1 C17 C8 123.8(8)
O2 C17 C8 112.4(8)
O5 C11 C10 121.8(8)
O5 C11 C12 120.9(8)
C10 C11 C12 117.3(7)
C6 C1 C2 118.3(8)
C6 C1 C7 118.8(7)
C2 C1 C7 122.9(8)
C1 C7 C8 114.3(6)
C1 C7 C12 113.2(6)
C8 C7 C12 110.1(6)
C10 C9 C13 118.1(8)
C10 C9 C8 121.7(7)
C13 C9 C8 120.1(7)
C11 C12 C20 107.7(8)
C11 C12 C7 111.8(7)
C20 C12 C7 115.7(7)
C11 C12 N2 105.5(7)
C20 C12 N2 107.7(8)
C7 C12 N2 107.9(7)
C3 C2 C1 119.6(9)
C16 C10 C9 119.6(8)
C16 C10 C11 119.4(7)
C9 C10 C11 120.9(7)
C9 C8 C7 112.1(6)
C9 C8 C17 110.4(6)
C7 C8 C17 108.4(7)
C15 C16 C10 122.3(8)
C1 C6 C5 120.5(9)
C4 C3 C2 122.0(10)
C3 C4 C5 119.2(9)
C16 C15 C14 117.9(8)
C14 C13 C9 120.4(8)
C13 C14 C15 121.7(9)
C4 C5 C6 120.3(10)

loop_
_geom_bond_atom_site_label_1
_geom_bond_atom_site_label_2
_geom_bond_distance
O5 C11 1.229(10)
N2 O4 1.210(11)
N2 O3 1.221(11)
N2 C12 1.541(11)
S1 O6 1.257(10)
S1 C18 1.613(14)
S1 C19 1.727(13)
O2 C17 1.327(10)
O1 C17 1.195(10)
C17 C8 1.529(10)
C11 C10 1.466(11)
C11 C12 1.504(12)
C1 C6 1.389(11)
C1 C2 1.393(12)
C1 C7 1.523(10)
C7 C8 1.526(10)
C7 C12 1.531(10)
C9 C10 1.398(11)
C9 C13 1.403(11)
C9 C8 1.522(11)
C12 C20 1.515(13)
C2 C3 1.386(13)
C10 C16 1.396(11)
C16 C15 1.365(12)
C6 C5 1.397(13)
C3 C4 1.354(14)
C4 C5 1.372(14)
C15 C14 1.387(12)
C13 C14 1.379(12)
